data_2215034
loop_
_publ_author_name
'Jones, Peter G.'
'Ku\'s, Piotr'

_publ_section_title
;
 2,13-Dithia[3.3](1,3)(2,3)naphthalenophane
;
_journal_coeditor_code BT2489
_journal_issue 9
_journal_name_full 'Acta Crystallographica Section E'
_journal_page_first o3920
_journal_page_last o3920
_journal_paper_doi 10.1107/S1600536807041761
_journal_volume 63
_journal_year 2007
_chemical_formula_iupac 'C24 H20 S2'
_chemical_formula_moiety 'C24 H20 S2'
_chemical_formula_sum 'C24 H20 S2'
_chemical_formula_weight 372.52
_chemical_name_systematic
;
2,13-Dithia[3.3](1,3)(2,3)naphthalenophane
;
_space_group_IT_number 14
_symmetry_cell_setting monoclinic
_symmetry_space_group_name_Hall '-P 2ybc'
_symmetry_space_group_name_H-M 'P 1 21/c 1'
_atom_sites_solution_hydrogens geom
_atom_sites_solution_primary direct
_atom_sites_solution_secondary difmap
_audit_creation_method SHELXL-97
_cell_angle_alpha 90.00
_cell_angle_beta 98.000(5)
_cell_angle_gamma 90.00
_cell_formula_units_Z 4
_cell_length_a 10.6839(11)
_cell_length_b 8.4014(8)
_cell_length_c 20.285(2)
_cell_measurement_reflns_used 9929
_cell_measurement_temperature 100(2)
_cell_measurement_theta_max 29.10
_cell_measurement_theta_min 2.42
_cell_volume 1803.1(3)
_computing_cell_refinement 'SAINT (Bruker, 2005)'
_computing_data_collection 'APEX2 (Bruker, 2005)'
_computing_data_reduction SAINT
_computing_molecular_graphics 'XP (Siemens, 1994)'
_computing_publication_material SHELXL97
_computing_structure_refinement 'SHELXL97 (Sheldrick, 1997)'
_computing_structure_solution 'SHELXS86 ??? (Sheldrick, 1990)'
_diffrn_ambient_temperature 100(2)
_diffrn_measured_fraction_theta_full 0.999
_diffrn_measured_fraction_theta_max 0.997
_diffrn_measurement_device_type 'Bruker APEXII CCD area-detector'
_diffrn_measurement_method '\f and \w'
_diffrn_radiation_monochromator graphite
_diffrn_radiation_source 'fine-focus sealed tube'
_diffrn_radiation_type MoK\a
_diffrn_radiation_wavelength 0.71073
_diffrn_reflns_av_R_equivalents 0.0424
_diffrn_reflns_av_sigmaI/netI 0.0274
_diffrn_reflns_limit_h_max 14
_diffrn_reflns_limit_h_min -14
_diffrn_reflns_limit_k_max 11
_diffrn_reflns_limit_k_min -11
_diffrn_reflns_limit_l_max 27
_diffrn_reflns_limit_l_min -27
_diffrn_reflns_number 34380
_diffrn_reflns_theta_full 29.00
_diffrn_reflns_theta_max 29.12
_diffrn_reflns_theta_min 2.03
_exptl_absorpt_coefficient_mu 0.300
_exptl_absorpt_correction_type none
_exptl_crystal_colour colourless
_exptl_crystal_density_diffrn 1.372
_exptl_crystal_density_method 'not measured'
_exptl_crystal_description tablet
_exptl_crystal_F_000 784
_exptl_crystal_size_max 0.26
_exptl_crystal_size_mid 0.18
_exptl_crystal_size_min 0.12
_refine_diff_density_max 0.540
_refine_diff_density_min -0.337
_refine_ls_extinction_method none
_refine_ls_goodness_of_fit_ref 1.132
_refine_ls_hydrogen_treatment constr
_refine_ls_matrix_type full
_refine_ls_number_parameters 235
_refine_ls_number_reflns 4845
_refine_ls_number_restraints 0
_refine_ls_restrained_S_all 1.132
_refine_ls_R_factor_all 0.0594
_refine_ls_R_factor_gt 0.0482
_refine_ls_shift/su_max 0.000
_refine_ls_shift/su_mean 0.000
_refine_ls_structure_factor_coef Fsqd
_refine_ls_weighting_details 'calc w=1/[\s^2^(Fo^2^)+(0.0421P)^2^+1.9877P] where P=(Fo^2^+2Fc^2^)/3'
_refine_ls_weighting_scheme calc
_refine_ls_wR_factor_gt 0.1142
_refine_ls_wR_factor_ref 0.1196
_reflns_number_gt 4078
_reflns_number_total 4845
_reflns_threshold_expression I>2\s(I)
_cod_data_source_file bt2489.cif
_cod_data_source_block I
_cod_depositor_comments
;
The following automatic conversions were performed:
'_symmetry_cell_setting' value 'Monoclinic' changed to 'monoclinic'
according to '/home/saulius/struct/CIF-dictionaries/cif_core.dic'
dictionary named 'cif_core.dic' version 2.4.1 from 2010-06-29.

Automatic conversion script
Id: cif_fix_enum 1527 2010-12-29 10:47:43Z saulius 

The following automatic conversions were performed:

'_symmetry_cell_setting' value 'Monoclinic' changed to 'monoclinic'
according to /home/saulius/struct/CIF-dictionaries/cif_core.dic
dictionary named 'cif_core.dic' version 2.4.1 from 2010-06-29.

Automatic conversion script
Id: cif_fix_values 1715 2011-07-08 13:25:40Z adriana 
;
_cod_original_cell_volume 1803.0(3)
_cod_original_sg_symbol_H-M 'P 21/c'
_cod_database_code 2215034
_cod_database_fobs_code 2215034

loop_
_symmetry_equiv_pos_as_xyz
'x, y, z'
'-x, y+1/2, -z+1/2'
'-x, -y, -z'
'x, -y-1/2, z-1/2'

loop_
_atom_site_type_symbol
_atom_site_label
_atom_site_fract_x
_atom_site_fract_y
_atom_site_fract_z
_atom_site_U_iso_or_equiv
_atom_site_adp_type
_atom_site_calc_flag
_atom_site_refinement_flags
_atom_site_occupancy
C C1 0.51333(19) 0.4411(2) 0.21556(9) 0.0215(4) Uani d . 1
H H1A 0.4539 0.4564 0.2483 0.026 Uiso calc R 1
H H1B 0.5978 0.4182 0.2404 0.026 Uiso calc R 1
S S2 0.46141(4) 0.27093(6) 0.16196(3) 0.02078(12) Uani d . 1
C C3 0.54841(17) 0.3050(2) 0.09254(9) 0.0191(4) Uani d . 1
H H3A 0.5197 0.2260 0.0575 0.023 Uiso calc R 1
H H3B 0.5253 0.4117 0.0740 0.023 Uiso calc R 1
C C4 0.69170(17) 0.2959(2) 0.10727(9) 0.0161(3) Uani d . 1
C C5 0.74674(17) 0.1893(2) 0.15396(9) 0.0165(3) Uani d . 1
H H5 0.6939 0.1264 0.1776 0.020 Uiso calc R 1
C C5A 0.87958(17) 0.1700(2) 0.16802(9) 0.0159(3) Uani d . 1
C C6 0.93695(18) 0.0566(2) 0.21471(9) 0.0190(4) Uani d . 1
H H6 0.8856 -0.0083 0.2384 0.023 Uiso calc R 1
C C7 1.06536(19) 0.0402(2) 0.22588(10) 0.0210(4) Uani d . 1
H H7 1.1026 -0.0367 0.2569 0.025 Uiso calc R 1
C C8 1.14336(18) 0.1369(2) 0.19153(10) 0.0211(4) Uani d . 1
H H8 1.2326 0.1250 0.1999 0.025 Uiso calc R 1
C C9 1.09126(18) 0.2473(2) 0.14642(9) 0.0187(4) Uani d . 1
H H9 1.1446 0.3116 0.1237 0.022 Uiso calc R 1
C C9A 0.95820(17) 0.2666(2) 0.13324(9) 0.0156(3) Uani d . 1
C C10 0.89987(17) 0.3780(2) 0.08618(9) 0.0169(3) Uani d . 1
H H10 0.9519 0.4439 0.0633 0.020 Uiso calc R 1
C C11 0.77070(17) 0.3943(2) 0.07241(9) 0.0161(3) Uani d . 1
C C12 0.71529(18) 0.5127(2) 0.01978(9) 0.0187(4) Uani d . 1
H H12A 0.6271 0.5351 0.0268 0.022 Uiso calc R 1
H H12B 0.7119 0.4610 -0.0243 0.022 Uiso calc R 1
S S13 0.79701(5) 0.70201(6) 0.01669(2) 0.02253(12) Uani d . 1
C C14 0.78066(19) 0.7904(2) 0.09742(10) 0.0227(4) Uani d . 1
H H14A 0.8450 0.7436 0.1318 0.027 Uiso calc R 1
H H14B 0.7972 0.9061 0.0956 0.027 Uiso calc R 1
C C15 0.65157(19) 0.7646(2) 0.11739(9) 0.0198(4) Uani d . 1
C C16 0.54634(19) 0.8478(2) 0.08957(10) 0.0211(4) Uani d . 1
H H16 0.5557 0.9339 0.0603 0.025 Uiso calc R 1
C C16A 0.42454(19) 0.8071(2) 0.10390(9) 0.0201(4) Uani d . 1
C C17 0.3147(2) 0.8902(3) 0.07447(10) 0.0258(4) Uani d . 1
H H17 0.3236 0.9786 0.0463 0.031 Uiso calc R 1
C C18 0.1969(2) 0.8455(3) 0.08588(11) 0.0299(5) Uani d . 1
H H18 0.1248 0.9016 0.0651 0.036 Uiso calc R 1
C C19 0.1817(2) 0.7158(3) 0.12849(11) 0.0290(5) Uani d . 1
H H19 0.0995 0.6856 0.1365 0.035 Uiso calc R 1
C C20 0.28544(19) 0.6332(3) 0.15835(10) 0.0237(4) Uani d . 1
H H20 0.2741 0.5465 0.1870 0.028 Uiso calc R 1
C C20A 0.40914(18) 0.6755(2) 0.14689(9) 0.0192(4) Uani d . 1
C C21 0.51962(18) 0.5912(2) 0.17616(9) 0.0184(4) Uani d . 1
C C22 0.63570(18) 0.6398(2) 0.16198(9) 0.0186(4) Uani d . 1
H H22 0.7089 0.5868 0.1833 0.022 Uiso calc R 1

loop_
_atom_site_aniso_label
_atom_site_aniso_U_11
_atom_site_aniso_U_22
_atom_site_aniso_U_33
_atom_site_aniso_U_12
_atom_site_aniso_U_13
_atom_site_aniso_U_23
C1 0.0248(10) 0.0215(9) 0.0179(9) 0.0011(7) 0.0020(7) 0.0004(7)
S2 0.0159(2) 0.0197(2) 0.0270(3) -0.00133(17) 0.00408(18) 0.00062(18)
C3 0.0161(8) 0.0214(9) 0.0189(9) 0.0019(7) -0.0005(7) -0.0016(7)
C4 0.0156(8) 0.0160(8) 0.0162(8) 0.0015(7) 0.0002(6) -0.0034(6)
C5 0.0143(8) 0.0162(8) 0.0191(9) 0.0001(6) 0.0024(7) -0.0007(7)
C5A 0.0153(8) 0.0167(8) 0.0154(8) 0.0011(6) 0.0011(6) -0.0014(6)
C6 0.0199(9) 0.0185(8) 0.0187(9) -0.0001(7) 0.0028(7) 0.0039(7)
C7 0.0212(9) 0.0220(9) 0.0187(9) 0.0044(7) -0.0011(7) 0.0036(7)
C8 0.0147(8) 0.0278(10) 0.0200(9) 0.0024(7) -0.0004(7) -0.0008(8)
C9 0.0178(9) 0.0226(9) 0.0159(8) -0.0006(7) 0.0035(7) -0.0004(7)
C9A 0.0159(8) 0.0157(8) 0.0153(8) -0.0006(6) 0.0024(6) -0.0019(6)
C10 0.0199(9) 0.0166(8) 0.0143(8) 0.0001(7) 0.0030(7) 0.0004(6)
C11 0.0197(9) 0.0156(8) 0.0125(8) 0.0023(7) 0.0008(6) -0.0015(6)
C12 0.0215(9) 0.0195(9) 0.0146(8) 0.0031(7) 0.0007(7) 0.0009(7)
S13 0.0267(3) 0.0208(2) 0.0209(2) 0.00169(19) 0.00617(19) 0.00531(18)
C14 0.0226(9) 0.0207(9) 0.0247(10) -0.0032(7) 0.0027(8) -0.0016(8)
C15 0.0227(9) 0.0181(9) 0.0181(9) -0.0011(7) 0.0012(7) -0.0051(7)
C16 0.0275(10) 0.0168(8) 0.0192(9) 0.0009(7) 0.0034(7) -0.0006(7)
C16A 0.0250(10) 0.0178(8) 0.0169(9) 0.0032(7) 0.0014(7) -0.0029(7)
C17 0.0292(11) 0.0218(9) 0.0255(10) 0.0082(8) 0.0013(8) 0.0000(8)
C18 0.0253(11) 0.0301(11) 0.0330(12) 0.0097(9) -0.0002(9) -0.0047(9)
C19 0.0209(10) 0.0326(11) 0.0343(12) 0.0026(8) 0.0067(8) -0.0058(9)
C20 0.0240(10) 0.0243(10) 0.0236(10) 0.0012(8) 0.0067(8) -0.0024(8)
C20A 0.0217(9) 0.0194(9) 0.0167(9) 0.0016(7) 0.0031(7) -0.0041(7)
C21 0.0244(9) 0.0169(8) 0.0137(8) 0.0014(7) 0.0018(7) -0.0023(6)
C22 0.0209(9) 0.0176(8) 0.0158(8) 0.0022(7) -0.0020(7) -0.0040(7)

loop_
_atom_type_symbol
_atom_type_description
_atom_type_scat_dispersion_real
_atom_type_scat_dispersion_imag
_atom_type_scat_source
C C 0.0033 0.0016 'International Tables Vol C Tables 4.2.6.8 and 6.1.1.4'
H H 0.0000 0.0000 'International Tables Vol C Tables 4.2.6.8 and 6.1.1.4'
S S 0.1246 0.1234 'International Tables Vol C Tables 4.2.6.8 and 6.1.1.4'

loop_
_geom_angle_atom_site_label_1
_geom_angle_atom_site_label_2
_geom_angle_atom_site_label_3
_geom_angle
_geom_angle_publ_flag
C21 C1 S2 111.82(13) ?
C3 S2 C1 101.06(9) y
C4 C3 S2 116.75(13) ?
C5 C4 C11 119.33(16) ?
C5 C4 C3 119.37(17) ?
C11 C4 C3 121.28(16) ?
C4 C5 C5A 122.23(17) ?
C5 C5A C6 122.54(17) ?
C5 C5A C9A 118.57(16) ?
C6 C5A C9A 118.89(16) ?
C7 C6 C5A 120.56(17) ?
C6 C7 C8 120.47(18) ?
C9 C8 C7 120.45(17) ?
C8 C9 C9A 120.55(17) ?
C10 C9A C9 122.52(17) ?
C10 C9A C5A 118.41(16) ?
C9 C9A C5A 119.07(16) ?
C11 C10 C9A 122.47(17) ?
C10 C11 C4 118.97(16) ?
C10 C11 C12 119.34(17) ?
C4 C11 C12 121.68(16) ?
C11 C12 S13 117.07(13) ?
C12 S13 C14 102.58(9) y
C15 C14 S13 112.81(14) ?
C16 C15 C22 118.44(18) ?
C16 C15 C14 122.88(18) ?
C22 C15 C14 118.41(17) ?
C15 C16 C16A 121.04(18) ?
C16 C16A C17 121.61(18) ?
C16 C16A C20A 119.91(18) ?
C17 C16A C20A 118.44(19) ?
C18 C17 C16A 121.3(2) ?
C17 C18 C19 120.2(2) ?
C20 C19 C18 120.3(2) ?
C19 C20 C20A 120.9(2) ?
C20 C20A C16A 118.82(18) ?
C20 C20A C21 122.72(18) ?
C16A C20A C21 118.45(18) ?
C22 C21 C20A 118.81(17) ?
C22 C21 C1 118.07(17) ?
C20A C21 C1 122.77(18) ?
C21 C22 C15 123.24(18) ?
C21 C1 H1A 109.3 ?
S2 C1 H1A 109.3 ?
C21 C1 H1B 109.3 ?
S2 C1 H1B 109.3 ?
H1A C1 H1B 107.9 ?
C4 C3 H3A 108.1 ?
S2 C3 H3A 108.1 ?
C4 C3 H3B 108.1 ?
S2 C3 H3B 108.1 ?
H3A C3 H3B 107.3 ?
C4 C5 H5 118.9 ?
C5A C5 H5 118.9 ?
C7 C6 H6 119.7 ?
C5A C6 H6 119.7 ?
C6 C7 H7 119.8 ?
C8 C7 H7 119.8 ?
C9 C8 H8 119.8 ?
C7 C8 H8 119.8 ?
C8 C9 H9 119.7 ?
C9A C9 H9 119.7 ?
C11 C10 H10 118.8 ?
C9A C10 H10 118.8 ?
C11 C12 H12A 108.0 ?
S13 C12 H12A 108.0 ?
C11 C12 H12B 108.0 ?
S13 C12 H12B 108.0 ?
H12A C12 H12B 107.3 ?
C15 C14 H14A 109.0 ?
S13 C14 H14A 109.0 ?
C15 C14 H14B 109.0 ?
S13 C14 H14B 109.0 ?
H14A C14 H14B 107.8 ?
C15 C16 H16 119.5 ?
C16A C16 H16 119.5 ?
C18 C17 H17 119.3 ?
C16A C17 H17 119.3 ?
C17 C18 H18 119.9 ?
C19 C18 H18 119.9 ?
C20 C19 H19 119.9 ?
C18 C19 H19 119.9 ?
C19 C20 H20 119.6 ?
C20A C20 H20 119.6 ?
C21 C22 H22 118.4 ?
C15 C22 H22 118.4 ?

loop_
_geom_bond_atom_site_label_1
_geom_bond_atom_site_label_2
_geom_bond_distance
_geom_bond_publ_flag
C1 C21 1.499(3) ?
C1 S2 1.835(2) y
S2 C3 1.815(2) y
C3 C4 1.520(2) ?
C4 C5 1.375(3) ?
C4 C11 1.436(3) ?
C5 C5A 1.418(2) ?
C5A C6 1.421(2) ?
C5A C9A 1.424(3) ?
C6 C7 1.366(3) ?
C7 C8 1.415(3) ?
C8 C9 1.366(3) ?
C9 C9A 1.419(3) ?
C9A C10 1.418(2) ?
C10 C11 1.376(3) ?
C11 C12 1.518(2) ?
C12 S13 1.820(2) y
S13 C14 1.828(2) y
C14 C15 1.506(3) ?
C15 C16 1.376(3) ?
C15 C22 1.410(3) ?
C16 C16A 1.414(3) ?
C16A C17 1.423(3) ?
C16A C20A 1.432(3) ?
C17 C18 1.364(3) ?
C18 C19 1.414(3) ?
C19 C20 1.375(3) ?
C20 C20A 1.419(3) ?
C20A C21 1.433(3) ?
C21 C22 1.374(3) ?
C1 H1A 0.9900 ?
C1 H1B 0.9900 ?
C3 H3A 0.9900 ?
C3 H3B 0.9900 ?
C5 H5 0.9500 ?
C6 H6 0.9500 ?
C7 H7 0.9500 ?
C8 H8 0.9500 ?
C9 H9 0.9500 ?
C10 H10 0.9500 ?
C12 H12A 0.9900 ?
C12 H12B 0.9900 ?
C14 H14A 0.9900 ?
C14 H14B 0.9900 ?
C16 H16 0.9500 ?
C17 H17 0.9500 ?
C18 H18 0.9500 ?
C19 H19 0.9500 ?
C20 H20 0.9500 ?
C22 H22 0.9500 ?

loop_
_geom_hbond_atom_site_label_D
_geom_hbond_atom_site_label_H
_geom_hbond_atom_site_label_A
_geom_hbond_site_symmetry_A
_geom_hbond_distance_DH
_geom_hbond_distance_HA
_geom_hbond_distance_DA
_geom_hbond_angle_DHA
C8 H8 S2 1_655 0.95 2.93 3.707(2) 139.6
C9 H9 S13 3_765 0.95 3.00 3.6951(19) 131.1

loop_
_geom_torsion_atom_site_label_1
_geom_torsion_atom_site_label_2
_geom_torsion_atom_site_label_3
_geom_torsion_atom_site_label_4
_geom_torsion
_geom_torsion_publ_flag
C21 C1 S2 C3 41.41(16) y
C1 S2 C3 C4 64.53(16) y
S2 C3 C4 C5 34.4(2) ?
S2 C3 C4 C11 -146.85(15) y
C11 C4 C5 C5A -1.5(3) ?
C3 C4 C5 C5A 177.25(17) ?
C4 C5 C5A C6 -178.02(17) ?
C4 C5 C5A C9A 1.1(3) ?
C5 C5A C6 C7 178.87(18) ?
C9A C5A C6 C7 -0.2(3) ?
C5A C6 C7 C8 0.6(3) ?
C6 C7 C8 C9 -0.4(3) ?
C7 C8 C9 C9A -0.1(3) ?
C8 C9 C9A C10 -179.07(18) ?
C8 C9 C9A C5A 0.4(3) ?
C5 C5A C9A C10 0.1(3) ?
C6 C5A C9A C10 179.25(16) ?
C5 C5A C9A C9 -179.38(17) ?
C6 C5A C9A C9 -0.2(3) ?
C9 C9A C10 C11 178.57(17) ?
C5A C9A C10 C11 -0.9(3) ?
C9A C10 C11 C4 0.5(3) ?
C9A C10 C11 C12 -178.11(16) ?
C5 C4 C11 C10 0.7(3) ?
C3 C4 C11 C10 -178.04(16) ?
C5 C4 C11 C12 179.27(16) ?
C3 C4 C11 C12 0.6(3) y
C10 C11 C12 S13 -39.2(2) ?
C4 C11 C12 S13 142.21(15) y
C11 C12 S13 C14 -63.60(16) y
C12 S13 C14 C15 -40.79(16) y
S13 C14 C15 C16 -75.2(2) ?
S13 C14 C15 C22 98.75(18) y
C22 C15 C16 C16A -1.5(3) ?
C14 C15 C16 C16A 172.45(17) ?
C15 C16 C16A C17 -178.77(18) ?
C15 C16 C16A C20A -1.3(3) ?
C16 C16A C17 C18 176.7(2) ?
C20A C16A C17 C18 -0.8(3) ?
C16A C17 C18 C19 1.0(3) ?
C17 C18 C19 C20 -0.4(3) ?
C18 C19 C20 C20A -0.3(3) ?
C19 C20 C20A C16A 0.5(3) ?
C19 C20 C20A C21 -179.02(19) ?
C16 C16A C20A C20 -177.49(18) ?
C17 C16A C20A C20 0.1(3) ?
C16 C16A C20A C21 2.0(3) ?
C17 C16A C20A C21 179.59(17) ?
C20 C20A C21 C22 179.58(18) ?
C16A C20A C21 C22 0.1(3) ?
C20 C20A C21 C1 6.5(3) ?
C16A C20A C21 C1 -172.94(17) ?
S2 C1 C21 C22 -99.84(18) y
S2 C1 C21 C20A 73.2(2) ?
C20A C21 C22 C15 -3.1(3) ?
C1 C21 C22 C15 170.29(17) y
C16 C15 C22 C21 3.8(3) ?
C14 C15 C22 C21 -170.44(17) y

loop_
_cod_related_entry_id
_cod_related_entry_database
_cod_related_entry_code
1 ChemSpider 21123638
